data_2013587
loop_
_publ_author_name
'Nesterov, Volodymyr V.'
'Suina, Andrea'
'Antipin, Mikhail Yu.'
'Timofeeva, Tatiana V.'
'Barlow, Stephen'
'Marder, Seth R.'

_publ_section_title
;<i>N</i>,<i>N</i>-Dimethyl-<i>N</i>'-[(1<i>E</i>,2<i>E</i>)-3-(4-nitrophenyl)prop-2-enylidene]benzene-1,4-diamine
 and
 <i>N</i>,<i>N</i>-dimethyl-4-[(1<i>E</i>,3<i>E</i>)-4-(4-nitrophenyl)buta-1,3-dienyl]-1-naphthylamine
;
_journal_issue 11
_journal_name_full 'Acta Crystallographica Section C'
_journal_page_first o625
_journal_page_last o628
_journal_paper_doi 10.1107/S0108270103020985
_journal_volume 59
_journal_year 2003
_chemical_formula_iupac 'C22 H20 N2 O2'
_chemical_formula_moiety 'C22 H20 N2 O2'
_chemical_formula_sum 'C22 H20 N2 O2'
_chemical_formula_weight 344.40
_chemical_name_systematic ?
_space_group_IT_number 2
_symmetry_cell_setting triclinic
_symmetry_space_group_name_Hall '-P 1'
_symmetry_space_group_name_H-M 'P -1'
_atom_sites_solution_hydrogens geom
_atom_sites_solution_primary direct
_atom_sites_solution_secondary difmap
_audit_creation_method SHELXL-97
_cell_angle_alpha 79.933(8)
_cell_angle_beta 81.754(8)
_cell_angle_gamma 84.103(8)
_cell_formula_units_Z 2
_cell_length_a 6.7383(10)
_cell_length_b 10.3948(16)
_cell_length_c 12.8735(19)
_cell_measurement_reflns_used 320
_cell_measurement_temperature 110(2)
_cell_measurement_theta_max 24
_cell_measurement_theta_min 4
_cell_volume 875.8(2)
_computing_cell_refinement SMART
_computing_data_collection 'SMART (Bruker, 1998)'
_computing_data_reduction 'SAINT (Bruker, 1998)'
_computing_molecular_graphics 'SHELXTL (Sheldrick, 1994)'
_computing_publication_material SHELXTL
_computing_structure_refinement 'SHELXL97 (Sheldrick, 1997)'
_computing_structure_solution 'SHELXS97 (Sheldrick, 1990)'
_diffrn_ambient_temperature 110(2)
_diffrn_measured_fraction_theta_full 0.989
_diffrn_measured_fraction_theta_max 0.989
_diffrn_measurement_device_type 'Bruker SMART CCD area-detector'
_diffrn_measurement_method '\f and \w'
_diffrn_radiation_monochromator graphite
_diffrn_radiation_source 'fine-focus sealed tube'
_diffrn_radiation_type MoK\a
_diffrn_radiation_wavelength 0.71073
_diffrn_reflns_av_R_equivalents 0.0243
_diffrn_reflns_av_sigmaI/netI 0.0447
_diffrn_reflns_limit_h_max 8
_diffrn_reflns_limit_h_min -8
_diffrn_reflns_limit_k_max 12
_diffrn_reflns_limit_k_min -13
_diffrn_reflns_limit_l_max 12
_diffrn_reflns_limit_l_min -16
_diffrn_reflns_number 6053
_diffrn_reflns_theta_full 27.03
_diffrn_reflns_theta_max 27.03
_diffrn_reflns_theta_min 2.00
_diffrn_standards_decay_% none
_exptl_absorpt_coefficient_mu 0.084
_exptl_absorpt_correction_type none
_exptl_crystal_colour red
_exptl_crystal_density_diffrn 1.306
_exptl_crystal_density_method 'not measured'
_exptl_crystal_description prism
_exptl_crystal_F_000 364
_exptl_crystal_size_max 0.45
_exptl_crystal_size_mid 0.35
_exptl_crystal_size_min 0.25
_refine_diff_density_max 0.528
_refine_diff_density_min -0.266
_refine_ls_extinction_method none
_refine_ls_goodness_of_fit_ref 1.031
_refine_ls_hydrogen_treatment constr
_refine_ls_matrix_type full
_refine_ls_number_parameters 237
_refine_ls_number_reflns 3800
_refine_ls_number_restraints 0
_refine_ls_restrained_S_all 1.031
_refine_ls_R_factor_all 0.0874
_refine_ls_R_factor_gt 0.0685
_refine_ls_shift/su_max 0.000
_refine_ls_shift/su_mean 0.000
_refine_ls_structure_factor_coef Fsqd
_refine_ls_weighting_details 'calc w=1/[\s^2^(Fo^2^)+(0.1177P)^2^] where P=(Fo^2^+2Fc^2^)/3'
_refine_ls_weighting_scheme calc
_refine_ls_wR_factor_gt 0.1706
_refine_ls_wR_factor_ref 0.1870
_reflns_number_gt 2589
_reflns_number_total 3800
_reflns_threshold_expression I>2\s(I)
_cod_data_source_file fr1427.cif
_cod_data_source_block II
_cod_original_cell_volume 875.9(2)
_cod_database_code 2013587
_cod_database_fobs_code 2013587

loop_
_symmetry_equiv_pos_as_xyz
'x, y, z'
'-x, -y, -z'

loop_
_atom_site_label
_atom_site_fract_x
_atom_site_fract_y
_atom_site_fract_z
_atom_site_U_iso_or_equiv
_atom_site_adp_type
_atom_site_calc_flag
_atom_site_refinement_flags
_atom_site_occupancy
_atom_site_disorder_assembly
_atom_site_disorder_group
_atom_site_type_symbol
O1 -1.0384(2) 0.67282(14) -0.04024(12) 0.0411(4) Uani d . 1 . . O
O2 -1.0984(2) 0.85891(14) 0.01712(11) 0.0364(4) Uani d . 1 . . O
N1 0.7908(2) 0.16723(15) 0.49113(12) 0.0261(4) Uani d . 1 . . N
N2 -0.9982(2) 0.75348(16) 0.01141(12) 0.0288(4) Uani d . 1 . . N
C1 0.2790(3) 0.33263(17) 0.34026(15) 0.0252(4) Uani d . 1 . . C
C2 0.3249(3) 0.37768(18) 0.42734(15) 0.0269(4) Uani d . 1 . . C
H2A 0.2380 0.4449 0.4551 0.032 Uiso calc R 1 . . H
C3 0.4965(3) 0.32774(18) 0.47693(15) 0.0268(4) Uani d . 1 . . C
H3A 0.5227 0.3613 0.5372 0.032 Uiso calc R 1 . . H
C4 0.6256(3) 0.23116(18) 0.43893(14) 0.0242(4) Uani d . 1 . . C
C5 0.5962(3) 0.18934(17) 0.34257(14) 0.0236(4) Uani d . 1 . . C
C6 0.7396(3) 0.10256(18) 0.29210(15) 0.0270(4) Uani d . 1 . . C
H6A 0.8578 0.0699 0.3236 0.032 Uiso calc R 1 . . H
C7 0.7109(3) 0.06526(19) 0.19927(15) 0.0311(5) Uani d . 1 . . C
H7A 0.8088 0.0072 0.1667 0.037 Uiso calc R 1 . . H
C8 0.5366(3) 0.11261(19) 0.15176(15) 0.0299(4) Uani d . 1 . . C
H8A 0.5160 0.0854 0.0877 0.036 Uiso calc R 1 . . H
C9 0.3967(3) 0.19763(18) 0.19750(15) 0.0284(4) Uani d . 1 . . C
H9A 0.2804 0.2295 0.1641 0.034 Uiso calc R 1 . . H
C10 0.4215(3) 0.23920(17) 0.29347(14) 0.0241(4) Uani d . 1 . . C
C11 0.0900(3) 0.37378(18) 0.29624(15) 0.0272(4) Uani d . 1 . . C
H11A 0.0367 0.3104 0.2654 0.033 Uiso calc R 1 . . H
C12 -0.0174(3) 0.48997(18) 0.29400(14) 0.0277(4) Uani d . 1 . . C
H12A 0.0274 0.5557 0.3259 0.033 Uiso calc R 1 . . H
C13 -0.1990(3) 0.51763(18) 0.24444(14) 0.0268(4) Uani d . 1 . . C
H13A -0.2476 0.4467 0.2207 0.032 Uiso calc R 1 . . H
C14 -0.3058(3) 0.63355(18) 0.22864(14) 0.0270(4) Uani d . 1 . . C
H14A -0.2620 0.7035 0.2559 0.032 Uiso calc R 1 . . H
C15 -0.4843(3) 0.66225(17) 0.17299(14) 0.0239(4) Uani d . 1 . . C
C16 -0.5573(3) 0.56818(18) 0.12539(14) 0.0259(4) Uani d . 1 . . C
H16A -0.4902 0.4828 0.1293 0.031 Uiso calc R 1 . . H
C17 -0.7258(3) 0.59793(18) 0.07281(14) 0.0257(4) Uani d . 1 . . C
H17A -0.7743 0.5340 0.0404 0.031 Uiso calc R 1 . . H
C18 -0.8219(3) 0.72228(17) 0.06835(14) 0.0243(4) Uani d . 1 . . C
C19 -0.7555(3) 0.81793(18) 0.11390(14) 0.0272(4) Uani d . 1 . . C
H19A -0.8242 0.9028 0.1099 0.033 Uiso calc R 1 . . H
C20 -0.5856(3) 0.78694(18) 0.16573(14) 0.0267(4) Uani d . 1 . . C
H20A -0.5373 0.8520 0.1969 0.032 Uiso calc R 1 . . H
C21 0.8687(3) 0.24241(19) 0.55964(15) 0.0315(5) Uani d . 1 . . C
H21A 0.8962 0.3296 0.5201 0.047 Uiso calc R 1 . . H
H21B 0.9934 0.1970 0.5830 0.047 Uiso calc R 1 . . H
H21C 0.7691 0.2512 0.6219 0.047 Uiso calc R 1 . . H
C22 0.7447(3) 0.03589(18) 0.54869(16) 0.0311(5) Uani d . 1 . . C
H22A 0.6920 -0.0126 0.5012 0.047 Uiso calc R 1 . . H
H22B 0.6439 0.0447 0.6105 0.047 Uiso calc R 1 . . H
H22C 0.8676 -0.0117 0.5726 0.047 Uiso calc R 1 . . H

loop_
_atom_site_aniso_label
_atom_site_aniso_U_11
_atom_site_aniso_U_22
_atom_site_aniso_U_33
_atom_site_aniso_U_12
_atom_site_aniso_U_13
_atom_site_aniso_U_23
O1 0.0477(9) 0.0390(9) 0.0419(9) 0.0001(7) -0.0222(7) -0.0101(7)
O2 0.0354(8) 0.0324(8) 0.0408(9) 0.0058(6) -0.0111(6) -0.0041(6)
N1 0.0253(8) 0.0265(8) 0.0261(8) -0.0041(6) -0.0072(6) 0.0008(6)
N2 0.0303(9) 0.0296(9) 0.0256(9) -0.0009(7) -0.0069(6) 0.0001(7)
C1 0.0252(9) 0.0200(9) 0.0283(10) -0.0039(7) -0.0044(7) 0.0036(7)
C2 0.0282(10) 0.0227(10) 0.0291(10) -0.0017(7) -0.0039(7) -0.0023(7)
C3 0.0298(10) 0.0263(10) 0.0250(10) -0.0046(8) -0.0057(7) -0.0032(7)
C4 0.0226(9) 0.0248(9) 0.0248(9) -0.0057(7) -0.0061(7) 0.0021(7)
C5 0.0267(9) 0.0210(9) 0.0221(9) -0.0069(7) -0.0034(7) 0.0023(7)
C6 0.0259(9) 0.0271(10) 0.0274(10) -0.0029(7) -0.0052(7) -0.0007(7)
C7 0.0330(10) 0.0291(10) 0.0299(11) -0.0019(8) 0.0001(8) -0.0051(8)
C8 0.0375(11) 0.0325(11) 0.0201(9) -0.0090(8) -0.0041(8) -0.0018(8)
C9 0.0320(10) 0.0268(10) 0.0259(10) -0.0055(8) -0.0083(8) 0.0022(7)
C10 0.0257(9) 0.0218(9) 0.0240(9) -0.0062(7) -0.0048(7) 0.0026(7)
C11 0.0265(9) 0.0264(10) 0.0282(10) -0.0044(7) -0.0072(7) 0.0008(7)
C12 0.0278(10) 0.0283(10) 0.0258(10) -0.0037(8) -0.0035(7) -0.0001(7)
C13 0.0265(9) 0.0282(10) 0.0247(10) -0.0055(7) -0.0033(7) 0.0000(7)
C14 0.0288(10) 0.0278(10) 0.0238(10) -0.0034(8) -0.0052(7) -0.0006(7)
C15 0.0250(9) 0.0248(9) 0.0196(9) -0.0031(7) -0.0014(7) 0.0023(7)
C16 0.0271(9) 0.0230(9) 0.0257(10) -0.0008(7) -0.0025(7) -0.0002(7)
C17 0.0292(10) 0.0251(10) 0.0225(9) -0.0036(7) -0.0029(7) -0.0027(7)
C18 0.0237(9) 0.0265(10) 0.0213(9) -0.0010(7) -0.0050(7) 0.0009(7)
C19 0.0298(10) 0.0231(9) 0.0267(10) 0.0023(7) -0.0031(7) -0.0011(7)
C20 0.0297(10) 0.0264(10) 0.0248(10) -0.0040(8) -0.0053(7) -0.0039(7)
C21 0.0289(10) 0.0377(11) 0.0288(10) -0.0042(8) -0.0073(8) -0.0039(8)
C22 0.0305(10) 0.0283(10) 0.0328(11) -0.0029(8) -0.0075(8) 0.0027(8)

loop_
_atom_type_symbol
_atom_type_description
_atom_type_scat_dispersion_real
_atom_type_scat_dispersion_imag
_atom_type_scat_source
C C 0.0033 0.0016 'International Tables Vol C Tables 4.2.6.8 and 6.1.1.4'
H H 0.0000 0.0000 'International Tables Vol C Tables 4.2.6.8 and 6.1.1.4'
N N 0.0061 0.0033 'International Tables Vol C Tables 4.2.6.8 and 6.1.1.4'
O O 0.0106 0.0060 'International Tables Vol C Tables 4.2.6.8 and 6.1.1.4'

loop_
_geom_angle_atom_site_label_1
_geom_angle_atom_site_label_2
_geom_angle_atom_site_label_3
_geom_angle
_geom_angle_publ_flag
C4 N1 C21 115.40(15) yes
C4 N1 C22 111.35(14) yes
C21 N1 C22 110.93(14) yes
O1 N2 O2 123.32(15) no
O1 N2 C18 117.90(16) no
O2 N2 C18 118.78(16) no
C2 C1 C10 118.02(16) no
C2 C1 C11 122.21(17) no
C10 C1 C11 119.74(17) no
C1 C2 C3 122.33(18) no
C1 C2 H2A 118.8 no
C3 C2 H2A 118.8 no
C4 C3 C2 120.53(17) no
C4 C3 H3A 119.7 no
C2 C3 H3A 119.7 no
C3 C4 N1 123.45(17) no
C3 C4 C5 119.59(16) no
N1 C4 C5 116.96(16) no
C6 C5 C10 118.70(17) no
C6 C5 C4 121.94(16) no
C10 C5 C4 119.32(17) no
C7 C6 C5 121.23(17) no
C7 C6 H6A 119.4 no
C5 C6 H6A 119.4 no
C6 C7 C8 120.09(18) no
C6 C7 H7A 120.0 no
C8 C7 H7A 120.0 no
C9 C8 C7 120.20(18) no
C9 C8 H8A 119.9 no
C7 C8 H8A 119.9 no
C8 C9 C10 121.43(17) no
C8 C9 H9A 119.3 no
C10 C9 H9A 119.3 no
C9 C10 C5 118.33(17) no
C9 C10 C1 121.91(16) no
C5 C10 C1 119.73(17) no
C12 C11 C1 128.03(18) yes
C12 C11 H11A 116.0 no
C1 C11 H11A 116.0 no
C11 C12 C13 121.65(18) yes
C11 C12 H12A 119.2 no
C13 C12 H12A 119.2 no
C14 C13 C12 126.32(18) yes
C14 C13 H13A 116.8 no
C12 C13 H13A 116.8 no
C13 C14 C15 125.83(18) yes
C13 C14 H14A 117.1 no
C15 C14 H14A 117.1 no
C20 C15 C16 118.26(16) no
C20 C15 C14 119.67(17) no
C16 C15 C14 122.07(17) no
C17 C16 C15 120.96(17) no
C17 C16 H16A 119.5 no
C15 C16 H16A 119.5 no
C18 C17 C16 118.74(17) no
C18 C17 H17A 120.6 no
C16 C17 H17A 120.6 no
C17 C18 C19 122.33(16) no
C17 C18 N2 118.40(17) no
C19 C18 N2 119.26(16) no
C18 C19 C20 118.29(17) no
C18 C19 H19A 120.9 no
C20 C19 H19A 120.9 no
C19 C20 C15 121.43(17) no
C19 C20 H20A 119.3 no
C15 C20 H20A 119.3 no
N1 C21 H21A 109.5 no
N1 C21 H21B 109.5 no
H21A C21 H21B 109.5 no
N1 C21 H21C 109.5 no
H21A C21 H21C 109.5 no
H21B C21 H21C 109.5 no
N1 C22 H22A 109.5 no
N1 C22 H22B 109.5 no
H22A C22 H22B 109.5 no
N1 C22 H22C 109.5 no
H22A C22 H22C 109.5 no
H22B C22 H22C 109.5 no

loop_
_geom_bond_atom_site_label_1
_geom_bond_atom_site_label_2
_geom_bond_site_symmetry_1
_geom_bond_site_symmetry_2
_geom_bond_distance
_geom_bond_publ_flag
O1 N2 . . 1.230(2) no
O2 N2 . . 1.235(2) no
N1 C4 . . 1.428(2) yes
N1 C21 . . 1.457(2) no
N1 C22 . . 1.475(2) no
N2 C18 . . 1.463(2) no
C1 C2 . . 1.373(3) no
C1 C10 . . 1.441(3) no
C1 C11 . . 1.461(2) yes
C2 C3 . . 1.409(2) no
C2 H2A . . 0.9500 no
C3 C4 . . 1.369(3) no
C3 H3A . . 0.9500 no
C4 C5 . . 1.430(3) no
C5 C6 . . 1.419(3) no
C5 C10 . . 1.424(2) no
C6 C7 . . 1.364(3) no
C6 H6A . . 0.9500 no
C7 C8 . . 1.407(3) no
C7 H7A . . 0.9500 no
C8 C9 . . 1.366(3) no
C8 H8A . . 0.9500 no
C9 C10 . . 1.415(3) no
C9 H9A . . 0.9500 no
C11 C12 . . 1.341(3) yes
C11 H11A . . 0.9500 no
C12 C13 . . 1.440(2) yes
C12 H12A . . 0.9500 no
C13 C14 . . 1.338(3) yes
C13 H13A . . 0.9500 no
C14 C15 . . 1.465(2) yes
C14 H14A . . 0.9500 no
C15 C20 . . 1.396(3) no
C15 C16 . . 1.403(3) no
C16 C17 . . 1.385(2) no
C16 H16A . . 0.9500 no
C17 C18 . . 1.381(2) no
C17 H17A . . 0.9500 no
C18 C19 . . 1.380(3) no
C19 C20 . . 1.388(2) no
C19 H19A . . 0.9500 no
C20 H20A . . 0.9500 no
C21 H21A . . 0.9800 np
C21 H21B . . 0.9800 no
C21 H21C . . 0.9800 no
C22 H22A . . 0.9800 no
C22 H22B . . 0.9800 no
C22 H22C . . 0.9800 no

loop_
_geom_hbond_atom_site_label_D
_geom_hbond_atom_site_label_H
_geom_hbond_atom_site_label_A
_geom_hbond_site_symmetry_A
_geom_hbond_distance_DH
_geom_hbond_distance_HA
_geom_hbond_distance_DA
_geom_hbond_angle_DHA
C9 H9A O1 2_465 0.95 2.46 3.395(3) 166

loop_
_geom_torsion_atom_site_label_1
_geom_torsion_atom_site_label_2
_geom_torsion_atom_site_label_3
_geom_torsion_atom_site_label_4
_geom_torsion
_geom_torsion_publ_flag
C10 C1 C2 C3 -5.4(3) no
C11 C1 C2 C3 172.99(16) no
C1 C2 C3 C4 0.2(3) no
C2 C3 C4 N1 -173.65(15) no
C2 C3 C4 C5 5.8(3) no
C21 N1 C4 C3 -25.0(2) yes
C22 N1 C4 C3 102.6(2) yes
C21 N1 C4 C5 155.59(16) no
C22 N1 C4 C5 -76.8(2) no
C3 C4 C5 C6 171.52(16) no
N1 C4 C5 C6 -9.0(2) no
C3 C4 C5 C10 -6.4(2) no
N1 C4 C5 C10 173.10(14) no
C10 C5 C6 C7 -1.0(3) no
C4 C5 C6 C7 -178.92(17) no
C5 C6 C7 C8 -0.1(3) no
C6 C7 C8 C9 1.0(3) no
C7 C8 C9 C10 -0.7(3) no
C8 C9 C10 C5 -0.5(3) no
C8 C9 C10 C1 177.58(16) no
C6 C5 C10 C9 1.3(2) no
C4 C5 C10 C9 179.26(15) no
C6 C5 C10 C1 -176.81(15) no
C4 C5 C10 C1 1.1(2) no
C2 C1 C10 C9 -173.42(16) no
C11 C1 C10 C9 8.1(2) no
C2 C1 C10 C5 4.6(2) no
C11 C1 C10 C5 -173.84(15) no
C2 C1 C11 C12 32.6(3) yes
C10 C1 C11 C12 -149.04(19) no
C1 C11 C12 C13 177.99(17) yes
C11 C12 C13 C14 -172.96(18) yes
C12 C13 C14 C15 176.48(17) yes
C13 C14 C15 C20 177.65(18) no
C13 C14 C15 C16 -2.8(3) yes
C20 C15 C16 C17 -0.2(3) no
C14 C15 C16 C17 -179.69(16) no
C15 C16 C17 C18 -0.3(3) no
C16 C17 C18 C19 0.4(3) no
C16 C17 C18 N2 179.18(15) no
O1 N2 C18 C17 -8.3(2) no
O2 N2 C18 C17 171.90(16) no
O1 N2 C18 C19 170.53(16) no
O2 N2 C18 C19 -9.2(2) no
C17 C18 C19 C20 0.1(3) no
N2 C18 C19 C20 -178.74(15) no
C18 C19 C20 C15 -0.6(3) no
C16 C15 C20 C19 0.6(3) no
C14 C15 C20 C19 -179.86(16) no
